data_1547160
loop_
_publ_author_name
'Li, Youpeng'
'Hong, Youhua'
'Guo, Jing'
'Huang, Xiaobo'
'Wei, Haipeng'
'Zhou, Jun'
'Qiu, Tiancheng'
'Wu, Jishan'
'Zeng, Zebing'

_publ_section_title
;
 Bay- and Ortho-Octasubstituted Perylenes.
;
_journal_issue 19
_journal_name_full 'Organic letters'
_journal_page_first 5094
_journal_page_last 5097
_journal_paper_doi 10.1021/acs.orglett.7b02370
_journal_volume 19
_journal_year 2017
_chemical_formula_sum 'C64 H60 O8'
_chemical_formula_weight 957.12
_chemical_name_systematic
; 
 ? 
;
_space_group_crystal_system monoclinic
_space_group_IT_number 14
_space_group_name_Hall '-P 2ybc'
_space_group_name_H-M_alt 'P 1 21/c 1'
_symmetry_space_group_name_Hall '-P 2ybc'
_symmetry_space_group_name_H-M 'P 1 21/c 1'
_atom_sites_solution_hydrogens mixed
_audit_creation_method SHELXL-2013
_cell_angle_alpha 90
_cell_angle_beta 103.451(4)
_cell_angle_gamma 90
_cell_formula_units_Z 4
_cell_length_a 15.703(3)
_cell_length_b 24.650(4)
_cell_length_c 14.556(3)
_cell_measurement_reflns_used 1946
_cell_measurement_temperature 293(2)
_cell_measurement_theta_max 35.793
_cell_measurement_theta_min 4.658
_cell_volume 5479.8(18)
_computing_cell_refinement 'Bruker SMART'
_computing_data_collection 'Bruker SMART'
_computing_data_reduction 'Bruker SHELXTL'
_computing_molecular_graphics 'Bruker SHELXTL'
_computing_publication_material 'Bruker SHELXTL'
_computing_structure_refinement 'SHELXL-2013 (Sheldrick, 2013)'
_computing_structure_solution 'Bruker SHELXTL'
_diffrn_ambient_temperature 293(2)
_diffrn_measured_fraction_theta_full 0.973
_diffrn_measured_fraction_theta_max 0.998
_diffrn_measurement_device_type 'CCD area detector'
_diffrn_measurement_method 'phi and omega scans'
_diffrn_radiation_type MoK\a
_diffrn_radiation_wavelength 0.71073
_diffrn_reflns_av_R_equivalents 0.0752
_diffrn_reflns_av_unetI/netI 0.0845
_diffrn_reflns_Laue_measured_fraction_full 0.973
_diffrn_reflns_Laue_measured_fraction_max 0.998
_diffrn_reflns_limit_h_max 18
_diffrn_reflns_limit_h_min -18
_diffrn_reflns_limit_k_max 29
_diffrn_reflns_limit_k_min -25
_diffrn_reflns_limit_l_max 16
_diffrn_reflns_limit_l_min -17
_diffrn_reflns_number 30192
_diffrn_reflns_point_group_measured_fraction_full 0.973
_diffrn_reflns_point_group_measured_fraction_max 0.998
_diffrn_reflns_theta_full 25.242
_diffrn_reflns_theta_max 25.000
_diffrn_reflns_theta_min 1.569
_exptl_absorpt_coefficient_mu 0.075
_exptl_absorpt_correction_T_max 0.7456
_exptl_absorpt_correction_T_min 0.6356
_exptl_absorpt_correction_type multi-scan
_exptl_absorpt_process_details sadabs
_exptl_crystal_colour yellow
_exptl_crystal_density_diffrn 1.160
_exptl_crystal_description prismatic
_exptl_crystal_F_000 2032
_exptl_crystal_size_max 0.220
_exptl_crystal_size_mid 0.180
_exptl_crystal_size_min 0.130
_refine_diff_density_max 0.653
_refine_diff_density_min -0.672
_refine_diff_density_rms 0.072
_refine_ls_extinction_method none
_refine_ls_goodness_of_fit_ref 1.129
_refine_ls_hydrogen_treatment constr
_refine_ls_matrix_type full
_refine_ls_number_parameters 740
_refine_ls_number_reflns 9648
_refine_ls_number_restraints 142
_refine_ls_restrained_S_all 1.180
_refine_ls_R_factor_all 0.2231
_refine_ls_R_factor_gt 0.1207
_refine_ls_shift/su_max 0.040
_refine_ls_shift/su_mean 0.006
_refine_ls_structure_factor_coef Fsqd
_refine_ls_weighting_details 'w=1/[\s^2^(Fo^2^)+(0.2000P)^2^] where P=(Fo^2^+2Fc^2^)/3'
_refine_ls_weighting_scheme calc
_refine_ls_wR_factor_gt 0.3312
_refine_ls_wR_factor_ref 0.4037
_reflns_Friedel_coverage 0.000
_reflns_number_gt 3827
_reflns_number_total 9648
_reflns_threshold_expression 'I > 2\s(I)'
_cod_data_source_file ol7b02370_si_004.cif
_cod_data_source_block cd16464
_cod_depositor_comments 'Adding full bibliography for 1547160--1547162.cif.'
_cod_original_cell_volume 5479.7(17)
_cod_database_code 1547160
_shelx_space_group_comment
; 
The symmetry employed for this shelxl refinement is uniquely defined 
by the following loop, which should always be used as a source of 
symmetry information in preference to the above space-group names. 
They are only intended as comments. 
;
_shelx_estimated_absorpt_t_min 0.984
_shelx_estimated_absorpt_t_max 0.990
_shelxl_version_number 2013-4

loop_
_space_group_symop_operation_xyz
'x, y, z'
'-x, y+1/2, -z+1/2'
'-x, -y, -z'
'x, -y-1/2, z-1/2'

loop_
_atom_site_label
_atom_site_type_symbol
_atom_site_fract_x
_atom_site_fract_y
_atom_site_fract_z
_atom_site_U_iso_or_equiv
_atom_site_adp_type
_atom_site_occupancy
_atom_site_site_symmetry_order
_atom_site_calc_flag
_atom_site_refinement_flags_posn
_atom_site_refinement_flags_adp
_atom_site_refinement_flags_occupancy
_atom_site_disorder_assembly
_atom_site_disorder_group
O1 O 0.9493(2) 0.20582(13) 0.8538(3) 0.0754(10) Uani 1 1 d . . . . .
O2 O 0.6380(3) 0.37521(17) 0.5297(3) 0.1039(14) Uani 1 1 d D . . . .
O3 O 0.5721(3) 0.37274(17) 0.6827(3) 0.1007(13) Uani 1 1 d D . . . .
O4 O 1.0296(2) 0.30134(14) 0.8655(3) 0.0790(11) Uani 1 1 d . . . . .
O5 O 1.1283(7) -0.0374(4) 0.7930(7) 0.239(5) Uani 1 1 d . . . . .
O6 O 0.4942(11) 0.3282(7) 0.0370(10) 0.170(6) Uani 0.5 1 d D . P A 1
C34 C 0.4679(9) 0.3286(10) 0.1096(11) 0.146(7) Uani 0.7 1 d D U P A 1
H34 H 0.4082 0.3343 0.1031 0.175 Uiso 0.7 1 calc R U P A 1
O6' O 0.4223(18) 0.3413(14) 0.0874(19) 0.36(2) Uani 0.5 1 d D . P A 2
C34' C 0.501(2) 0.342(3) 0.112(2) 0.147(7) Uani 0.3 1 d D U P A 2
H34' H 0.5401 0.3529 0.0764 0.176 Uiso 0.3 1 calc R U P A 2
O7 O 0.3022(5) 0.5123(5) 0.9180(6) 0.238(5) Uani 1 1 d . . . . .
O8 O 1.3137(5) 0.3996(4) 1.2671(8) 0.255(6) Uani 1 1 d . . . . .
C1 C 0.7873(3) 0.2726(2) 0.6625(4) 0.0678(14) Uani 1 1 d . . . . .
C2 C 0.8541(3) 0.26698(19) 0.7473(4) 0.0643(13) Uani 1 1 d . . . . .
C3 C 0.8947(3) 0.2167(2) 0.7684(4) 0.0672(14) Uani 1 1 d . . . . .
C4 C 0.8821(3) 0.1745(2) 0.7003(4) 0.0698(14) Uani 1 1 d . . . . .
C5 C 0.8262(4) 0.1844(2) 0.6139(4) 0.0787(16) Uani 1 1 d . . . . .
H5 H 0.8209 0.1579 0.5673 0.094 Uiso 1 1 calc R U . . .
C6 C 0.7775(3) 0.2315(2) 0.5923(4) 0.0682(14) Uani 1 1 d . . . . .
C7 C 0.7209(4) 0.2412(2) 0.5058(4) 0.0795(16) Uani 1 1 d . . . . .
H7 H 0.7135 0.2143 0.4598 0.095 Uiso 1 1 calc R U . . .
C8 C 0.6755(3) 0.2885(3) 0.4848(4) 0.0854(17) Uani 1 1 d . . . . .
C9 C 0.6824(4) 0.3287(2) 0.5574(4) 0.0798(16) Uani 1 1 d . . . . .
C10 C 0.7296(3) 0.3177(2) 0.6494(4) 0.0684(14) Uani 1 1 d . . . . .
C11 C 0.7239(3) 0.3490(2) 0.7317(4) 0.0706(14) Uani 1 1 d . . . . .
C12 C 0.6502(4) 0.3758(2) 0.7449(4) 0.0795(16) Uani 1 1 d . . . . .
C13 C 0.6540(4) 0.4098(2) 0.8253(4) 0.0777(15) Uani 1 1 d . . . . .
C14 C 0.7302(4) 0.4174(2) 0.8873(4) 0.0746(15) Uani 1 1 d . . . . .
H14 H 0.7328 0.4421 0.9363 0.090 Uiso 1 1 calc R U . . .
C15 C 0.8068(4) 0.38951(19) 0.8813(4) 0.0676(14) Uani 1 1 d . . . . .
C16 C 0.8006(3) 0.35088(19) 0.8068(4) 0.0648(13) Uani 1 1 d . . . . .
C17 C 0.8733(3) 0.31499(18) 0.8096(4) 0.0623(13) Uani 1 1 d . . . . .
C18 C 0.9538(3) 0.32742(18) 0.8680(4) 0.0636(13) Uani 1 1 d . . . . .
C19 C 0.9621(3) 0.3685(2) 0.9380(4) 0.0686(14) Uani 1 1 d . . . . .
C20 C 0.8883(4) 0.39653(19) 0.9445(4) 0.0725(15) Uani 1 1 d . . . . .
H20 H 0.8925 0.4214 0.9934 0.087 Uiso 1 1 calc R U . . .
C21 C 0.9275(4) 0.1221(2) 0.7209(4) 0.0739(15) Uani 1 1 d . . . . .
C22 C 1.0169(4) 0.1184(2) 0.7624(4) 0.0861(17) Uani 1 1 d . . . . .
H22 H 1.0491 0.1499 0.7798 0.103 Uiso 1 1 calc R U . . .
C23 C 1.0581(5) 0.0690(3) 0.7778(5) 0.102(2) Uani 1 1 d . . . . .
H23 H 1.1173 0.0670 0.8074 0.123 Uiso 1 1 calc R U . . .
C24 C 1.0114(6) 0.0229(3) 0.7492(5) 0.110(2) Uani 1 1 d . . . . .
C25 C 0.9236(6) 0.0245(2) 0.7081(5) 0.110(2) Uani 1 1 d . . . . .
H25 H 0.8924 -0.0073 0.6902 0.132 Uiso 1 1 calc R U . . .
C26 C 0.8822(4) 0.0746(2) 0.6938(4) 0.0915(18) Uani 1 1 d . . . . .
H26 H 0.8227 0.0761 0.6653 0.110 Uiso 1 1 calc R U . . .
C27 C 1.0542(9) -0.0324(5) 0.7626(7) 0.172(4) Uani 1 1 d . . . . .
H27 H 1.0197 -0.0631 0.7458 0.206 Uiso 1 1 calc R U . . .
C28 C 0.6220(4) 0.3000(3) 0.3877(4) 0.0880(17) Uani 1 1 d . . . . .
C29 C 0.6567(4) 0.2973(3) 0.3112(5) 0.109(2) Uani 1 1 d . . . . .
H29 H 0.7151 0.2874 0.3191 0.131 Uiso 1 1 calc R U . . .
C30 C 0.6079(5) 0.3087(3) 0.2217(5) 0.125(3) Uani 1 1 d . . . . .
H30 H 0.6342 0.3078 0.1707 0.150 Uiso 1 1 calc R U . . .
C31 C 0.5219(5) 0.3211(3) 0.2076(5) 0.112(2) Uani 1 1 d D . . . .
C32 C 0.4870(5) 0.3221(4) 0.2816(7) 0.150(3) Uani 1 1 d . . . . .
H32 H 0.4274 0.3292 0.2720 0.180 Uiso 1 1 calc R U . . .
C33 C 0.5345(5) 0.3132(4) 0.3724(6) 0.138(3) Uani 1 1 d . . . . .
H33 H 0.5078 0.3160 0.4230 0.165 Uiso 1 1 calc R U . . .
C35 C 0.5732(4) 0.4380(3) 0.8381(5) 0.0955(19) Uani 1 1 d . . . . .
C36 C 0.5408(5) 0.4818(4) 0.7854(9) 0.171(4) Uani 1 1 d . . . . .
H36 H 0.5668 0.4936 0.7377 0.205 Uiso 1 1 calc R U . . .
C37 C 0.4692(7) 0.5088(4) 0.8026(12) 0.187(5) Uani 1 1 d . . . . .
H37 H 0.4513 0.5410 0.7708 0.225 Uiso 1 1 calc R U . . .
C38 C 0.4249(6) 0.4900(6) 0.8637(10) 0.159(5) Uani 1 1 d . . . . .
C39 C 0.4542(7) 0.4478(6) 0.9106(8) 0.183(5) Uani 1 1 d . . . . .
H39 H 0.4261 0.4355 0.9562 0.220 Uiso 1 1 calc R U . . .
C40 C 0.5276(6) 0.4189(5) 0.8964(7) 0.161(4) Uani 1 1 d . . . . .
H40 H 0.5438 0.3864 0.9282 0.193 Uiso 1 1 calc R U . . .
C41 C 0.3477(7) 0.5216(7) 0.8759(12) 0.233(8) Uani 1 1 d . . . . .
H41 H 0.3376 0.5540 0.8423 0.279 Uiso 1 1 calc R U . . .
C42 C 1.0458(4) 0.3809(2) 1.0034(4) 0.0730(15) Uani 1 1 d . . . . .
C43 C 1.0746(4) 0.4337(3) 1.0167(5) 0.103(2) Uani 1 1 d . . . . .
H43 H 1.0430 0.4610 0.9796 0.124 Uiso 1 1 calc R U . . .
C44 C 1.1480(5) 0.4468(3) 1.0824(7) 0.135(3) Uani 1 1 d . . . . .
H44 H 1.1645 0.4831 1.0906 0.162 Uiso 1 1 calc R U . . .
C45 C 1.1968(4) 0.4096(4) 1.1353(6) 0.120(3) Uani 1 1 d . . . . .
C46 C 1.1726(5) 0.3546(3) 1.1222(5) 0.115(2) Uani 1 1 d . . . . .
H46 H 1.2068 0.3277 1.1578 0.138 Uiso 1 1 calc R U . . .
C47 C 1.0986(4) 0.3412(2) 1.0567(5) 0.0886(18) Uani 1 1 d . . . . .
H47 H 1.0828 0.3049 1.0473 0.106 Uiso 1 1 calc R U . . .
C48 C 1.2728(6) 0.4255(5) 1.2120(10) 0.200(6) Uani 1 1 d . . . . .
H48 H 1.2881 0.4620 1.2139 0.240 Uiso 1 1 calc R U . . .
C49 C 0.9113(7) 0.2001(4) 0.9295(6) 0.169(3) Uani 1 1 d D U . . .
H49A H 0.8593 0.1779 0.9089 0.203 Uiso 1 1 calc R U . . .
H49B H 0.8917 0.2357 0.9440 0.203 Uiso 1 1 calc R U . . .
C50 C 0.9597(7) 0.1780(4) 1.0133(7) 0.187(3) Uani 1 1 d D U . . .
H50A H 0.9178 0.1620 1.0449 0.224 Uiso 1 1 calc R U . . .
H50B H 0.9863 0.2083 1.0521 0.224 Uiso 1 1 calc R U . . .
C51 C 1.0288(8) 0.1377(5) 1.0171(8) 0.203(3) Uani 1 1 d D U . . .
H51A H 1.0745 0.1416 1.0744 0.244 Uiso 1 1 calc R U . . .
H51B H 1.0546 0.1410 0.9630 0.244 Uiso 1 1 calc R U . . .
C52 C 0.9807(10) 0.0822(6) 1.0160(10) 0.258(5) Uani 1 1 d D U . . .
H52A H 0.9426 0.0765 0.9548 0.388 Uiso 1 1 calc R U . . .
H52B H 0.9467 0.0825 1.0630 0.388 Uiso 1 1 calc R U . . .
H52C H 1.0230 0.0535 1.0295 0.388 Uiso 1 1 calc R U . . .
C53 C 0.6845(11) 0.4256(5) 0.5581(11) 0.125(4) Uani 0.5 1 d D U P B 1
H53A H 0.7464 0.4176 0.5803 0.150 Uiso 0.5 1 calc R U P B 1
H53B H 0.6643 0.4408 0.6106 0.150 Uiso 0.5 1 calc R U P B 1
C54 C 0.6738(12) 0.4666(7) 0.4827(13) 0.147(4) Uani 0.5 1 d D U P B 1
H54A H 0.6210 0.4871 0.4828 0.176 Uiso 0.5 1 calc R U P B 1
H54B H 0.6640 0.4476 0.4228 0.176 Uiso 0.5 1 calc R U P B 1
C55 C 0.7473(13) 0.5069(7) 0.4859(13) 0.165(4) Uani 0.5 1 d D U P B 1
H55A H 0.8004 0.4923 0.5261 0.198 Uiso 0.5 1 calc R U P B 1
H55B H 0.7333 0.5401 0.5149 0.198 Uiso 0.5 1 calc R U P B 1
C56 C 0.7655(15) 0.5209(9) 0.3883(14) 0.194(5) Uani 0.5 1 d D U P B 1
H56A H 0.8204 0.5056 0.3832 0.291 Uiso 0.5 1 d R U P B 1
H56B H 0.7671 0.5596 0.3810 0.291 Uiso 0.5 1 d R U P B 1
H56C H 0.7192 0.5060 0.3400 0.291 Uiso 0.5 1 d R U P B 1
C53' C 0.650(4) 0.4289(10) 0.569(3) 0.438(18) Uani 0.5 1 d D U P B 2
H53C H 0.7086 0.4308 0.6086 0.526 Uiso 0.5 1 calc R U P B 2
H53D H 0.6096 0.4331 0.6098 0.526 Uiso 0.5 1 calc R U P B 2
C54' C 0.637(3) 0.4785(16) 0.501(3) 0.440(18) Uani 0.5 1 d D U P B 2
H54C H 0.6527 0.5124 0.5348 0.528 Uiso 0.5 1 calc R U P B 2
H54D H 0.5787 0.4806 0.4616 0.528 Uiso 0.5 1 calc R U P B 2
C55' C 0.708(3) 0.4606(17) 0.444(3) 0.440(18) Uani 0.5 1 d D U P B 2
H55C H 0.6702 0.4400 0.3936 0.528 Uiso 0.5 1 calc R U P B 2
H55D H 0.7389 0.4331 0.4864 0.528 Uiso 0.5 1 calc R U P B 2
C56' C 0.783(3) 0.4774(17) 0.391(3) 0.443(19) Uani 0.5 1 d D U P B 2
H56D H 0.7805 0.5155 0.3772 0.665 Uiso 0.5 1 d R U P B 2
H56E H 0.7783 0.4570 0.3342 0.665 Uiso 0.5 1 d R U P B 2
H56F H 0.8384 0.4693 0.4341 0.665 Uiso 0.5 1 d R U P B 2
C57 C 1.0551(5) 0.2986(6) 0.7787(7) 0.198(3) Uani 1 1 d D U . . .
H57A H 1.0339 0.3308 0.7422 0.238 Uiso 1 1 calc R U . . .
H57B H 1.0269 0.2675 0.7436 0.238 Uiso 1 1 calc R U . . .
C58 C 1.1467(6) 0.2945(6) 0.7873(8) 0.218(3) Uani 1 1 d D U . . .
H58A H 1.1577 0.3154 0.7348 0.261 Uiso 1 1 calc R U . . .
H58B H 1.1564 0.2569 0.7730 0.261 Uiso 1 1 calc R U . . .
C59 C 1.2173(7) 0.3076(7) 0.8648(9) 0.241(4) Uani 1 1 d D U . . .
H59A H 1.2060 0.2906 0.9209 0.289 Uiso 1 1 calc R U . . .
H59B H 1.2167 0.3466 0.8745 0.289 Uiso 1 1 calc R U . . .
C60 C 1.3064(8) 0.2922(8) 0.8580(12) 0.287(5) Uani 1 1 d D U . . .
H60A H 1.3419 0.2858 0.9202 0.430 Uiso 1 1 d R U . . .
H60B H 1.3318 0.3209 0.8285 0.430 Uiso 1 1 d R U . . .
H60C H 1.3036 0.2597 0.8210 0.430 Uiso 1 1 d R U . . .
C61 C 0.5281(19) 0.3236(11) 0.682(4) 0.226(7) Uani 0.6 1 d D U P C 1
H61A H 0.5341 0.3130 0.7473 0.271 Uiso 0.6 1 calc R U P C 1
H61B H 0.5597 0.2970 0.6538 0.271 Uiso 0.6 1 calc R U P C 1
C62 C 0.4344(14) 0.3180(8) 0.635(2) 0.231(7) Uani 0.6 1 d D U P C 1
H62A H 0.4306 0.2910 0.5853 0.278 Uiso 0.6 1 calc R U P C 1
H62B H 0.4052 0.3028 0.6805 0.278 Uiso 0.6 1 calc R U P C 1
C63 C 0.3834(12) 0.3642(8) 0.5923(19) 0.238(7) Uani 0.6 1 d D U P C 1
H63A H 0.4207 0.3850 0.5608 0.286 Uiso 0.6 1 calc R U P C 1
H63B H 0.3741 0.3864 0.6440 0.286 Uiso 0.6 1 calc R U P C 1
C64 C 0.2967(14) 0.3596(12) 0.524(2) 0.254(8) Uani 0.5 1 d D U P C 1
H64A H 0.2750 0.3951 0.5036 0.380 Uiso 0.5 1 d R U P C 1
H64B H 0.2542 0.3406 0.5495 0.380 Uiso 0.5 1 d R U P C 1
H64C H 0.3076 0.3398 0.4709 0.380 Uiso 0.5 1 d R U P C 1
C61' C 0.518(2) 0.3266(15) 0.682(5) 0.173(7) Uani 0.4 1 d D U P C 2
H61C H 0.5078 0.3196 0.7438 0.207 Uiso 0.4 1 calc R U P C 2
H61D H 0.5438 0.2946 0.6602 0.207 Uiso 0.4 1 calc R U P C 2
C62' C 0.4339(16) 0.3437(13) 0.611(3) 0.178(6) Uani 0.4 1 d D U P C 2
H62C H 0.4108 0.3765 0.6334 0.213 Uiso 0.4 1 calc R U P C 2
H62D H 0.4462 0.3511 0.5504 0.213 Uiso 0.4 1 calc R U P C 2
C63' C 0.3670(11) 0.2982(10) 0.602(2) 0.186(6) Uani 0.4 1 d D U P C 2
H63C H 0.3859 0.2688 0.5674 0.223 Uiso 0.4 1 calc R U P C 2
H63D H 0.3684 0.2846 0.6652 0.223 Uiso 0.4 1 calc R U P C 2
C64' C 0.2731(11) 0.3113(11) 0.5551(18) 0.202(7) Uani 0.5 1 d D U P C 2
H64D H 0.2531 0.3377 0.5939 0.303 Uiso 0.5 1 d R U P C 2
H64E H 0.2367 0.2796 0.5494 0.303 Uiso 0.5 1 d R U P C 2
H64F H 0.2700 0.3264 0.4936 0.303 Uiso 0.5 1 d R U P C 2

loop_
_atom_site_aniso_label
_atom_site_aniso_U_11
_atom_site_aniso_U_22
_atom_site_aniso_U_33
_atom_site_aniso_U_23
_atom_site_aniso_U_13
_atom_site_aniso_U_12
O1 0.084(2) 0.071(2) 0.072(2) -0.0013(18) 0.019(2) 0.0142(19)
O2 0.109(3) 0.091(3) 0.101(3) 0.003(2) 0.002(3) 0.038(3)
O3 0.077(3) 0.104(3) 0.116(3) -0.017(2) 0.011(2) 0.022(2)
O4 0.073(2) 0.086(2) 0.080(3) -0.0061(19) 0.0210(19) 0.0156(19)
O5 0.286(10) 0.207(8) 0.191(8) -0.027(6) -0.010(8) 0.146(8)
O6 0.201(14) 0.227(15) 0.077(8) 0.026(9) 0.022(9) 0.014(11)
C34 0.077(10) 0.198(17) 0.136(12) 0.015(10) -0.030(10) 0.023(14)
O6' 0.37(4) 0.44(4) 0.17(2) -0.06(2) -0.12(3) 0.18(3)
C34' 0.078(11) 0.199(18) 0.136(13) 0.015(10) -0.031(11) 0.022(15)
O7 0.134(6) 0.399(14) 0.185(8) -0.068(8) 0.046(5) 0.103(8)
O8 0.138(6) 0.219(8) 0.337(12) -0.063(8) -0.091(7) 0.047(6)
C1 0.065(3) 0.069(3) 0.072(4) -0.002(3) 0.022(3) 0.009(3)
C2 0.071(3) 0.059(3) 0.070(3) -0.006(2) 0.031(3) 0.011(3)
C3 0.065(3) 0.066(3) 0.074(4) -0.003(3) 0.024(3) 0.003(3)
C4 0.077(3) 0.060(3) 0.078(4) -0.016(3) 0.030(3) 0.008(3)
C5 0.083(3) 0.068(4) 0.085(4) -0.019(3) 0.019(3) 0.009(3)
C6 0.073(3) 0.067(3) 0.067(4) -0.010(3) 0.023(3) 0.007(3)
C7 0.081(4) 0.080(4) 0.079(4) -0.010(3) 0.021(3) 0.011(3)
C8 0.071(3) 0.106(5) 0.080(4) -0.005(3) 0.017(3) 0.015(3)
C9 0.076(3) 0.084(4) 0.084(4) -0.004(3) 0.030(3) 0.017(3)
C10 0.065(3) 0.073(3) 0.069(4) -0.006(3) 0.019(3) 0.012(3)
C11 0.069(3) 0.066(3) 0.079(4) 0.002(3) 0.023(3) 0.010(3)
C12 0.071(4) 0.082(4) 0.086(4) 0.000(3) 0.019(3) 0.014(3)
C13 0.078(4) 0.071(3) 0.090(4) -0.007(3) 0.033(3) 0.017(3)
C14 0.083(4) 0.070(3) 0.078(4) -0.008(3) 0.034(3) 0.019(3)
C15 0.083(4) 0.056(3) 0.071(3) 0.002(3) 0.032(3) 0.007(3)
C16 0.076(3) 0.055(3) 0.071(3) 0.005(3) 0.034(3) 0.009(3)
C17 0.074(3) 0.054(3) 0.063(3) 0.003(2) 0.025(3) 0.012(3)
C18 0.070(3) 0.052(3) 0.072(3) 0.001(2) 0.023(3) 0.007(3)
C19 0.076(3) 0.061(3) 0.071(4) -0.001(3) 0.023(3) 0.005(3)
C20 0.098(4) 0.056(3) 0.068(4) 0.001(2) 0.031(3) 0.009(3)
C21 0.090(4) 0.060(3) 0.072(4) -0.007(3) 0.021(3) 0.008(3)
C22 0.100(4) 0.072(4) 0.089(4) -0.013(3) 0.026(4) 0.008(3)
C23 0.119(5) 0.088(5) 0.100(5) -0.010(4) 0.026(4) 0.043(4)
C24 0.166(7) 0.067(5) 0.095(5) -0.008(4) 0.024(5) 0.044(5)
C25 0.165(7) 0.060(4) 0.108(5) -0.006(3) 0.039(5) 0.005(5)
C26 0.108(4) 0.073(4) 0.095(4) -0.005(3) 0.027(4) 0.002(4)
C27 0.227(11) 0.158(9) 0.122(8) -0.004(6) 0.024(8) 0.086(9)
C28 0.074(4) 0.112(5) 0.076(4) -0.008(3) 0.013(3) 0.018(3)
C29 0.088(4) 0.162(6) 0.082(5) 0.006(4) 0.029(4) 0.021(4)
C30 0.108(5) 0.180(8) 0.087(5) 0.008(5) 0.024(5) 0.017(5)
C31 0.105(5) 0.139(6) 0.088(5) 0.009(4) 0.014(5) 0.038(4)
C32 0.091(5) 0.238(11) 0.114(7) 0.008(6) 0.011(5) 0.056(6)
C33 0.091(5) 0.230(9) 0.089(5) -0.006(5) 0.016(4) 0.054(5)
C35 0.090(4) 0.097(5) 0.100(5) -0.015(4) 0.023(4) 0.016(4)
C36 0.113(6) 0.119(7) 0.279(13) 0.010(7) 0.041(7) 0.036(5)
C37 0.115(7) 0.136(8) 0.305(17) -0.035(9) 0.035(9) 0.050(6)
C38 0.103(7) 0.188(11) 0.190(11) -0.071(9) 0.044(7) 0.038(7)
C39 0.150(8) 0.259(13) 0.164(9) 0.018(9) 0.084(7) 0.100(9)
C40 0.132(6) 0.208(10) 0.170(9) 0.043(7) 0.090(7) 0.048(7)
C41 0.109(8) 0.332(18) 0.253(17) -0.123(14) 0.035(8) 0.058(10)
C42 0.087(4) 0.059(3) 0.076(4) -0.004(3) 0.023(3) 0.002(3)
C43 0.102(5) 0.074(4) 0.129(6) -0.003(4) 0.017(4) -0.003(4)
C44 0.095(5) 0.096(5) 0.193(9) -0.014(6) -0.008(6) -0.006(5)
C45 0.080(4) 0.121(6) 0.147(7) -0.029(5) 0.004(5) -0.004(5)
C46 0.101(5) 0.104(6) 0.124(6) -0.018(4) -0.005(5) 0.024(4)
C47 0.096(4) 0.065(4) 0.100(5) -0.004(3) 0.013(4) 0.006(3)
C48 0.090(6) 0.193(11) 0.276(15) -0.040(10) -0.042(8) 0.027(6)
C49 0.219(7) 0.200(6) 0.109(5) 0.059(4) 0.083(5) 0.098(5)
C50 0.242(7) 0.208(6) 0.128(4) 0.057(4) 0.078(5) 0.090(5)
C51 0.261(7) 0.218(7) 0.145(5) 0.051(5) 0.076(5) 0.082(6)
C52 0.320(10) 0.254(9) 0.207(8) 0.035(8) 0.075(8) 0.060(8)
C53 0.175(9) 0.075(7) 0.131(8) 0.060(6) 0.049(8) 0.036(6)
C54 0.197(9) 0.099(7) 0.147(8) 0.052(6) 0.045(8) 0.024(6)
C55 0.212(9) 0.119(7) 0.161(8) 0.046(7) 0.039(8) 0.017(7)
C56 0.235(11) 0.150(9) 0.189(11) 0.039(9) 0.035(10) 0.013(9)
C53' 0.75(5) 0.201(19) 0.43(4) -0.11(2) 0.26(3) -0.08(3)
C54' 0.75(5) 0.204(19) 0.43(4) -0.11(2) 0.26(3) -0.08(3)
C55' 0.75(5) 0.202(19) 0.43(4) -0.11(2) 0.26(3) -0.08(3)
C56' 0.75(5) 0.20(2) 0.44(4) -0.12(2) 0.25(3) -0.07(3)
C57 0.104(4) 0.373(10) 0.140(6) 0.031(6) 0.073(4) 0.065(6)
C58 0.122(4) 0.388(10) 0.160(6) 0.026(6) 0.066(4) 0.059(6)
C59 0.144(5) 0.405(10) 0.183(6) 0.019(7) 0.057(5) 0.060(6)
C60 0.188(7) 0.435(12) 0.234(9) 0.019(9) 0.042(8) 0.050(9)
C61 0.112(9) 0.172(11) 0.37(2) -0.051(12) 0.018(11) -0.016(9)
C62 0.118(8) 0.178(10) 0.38(2) -0.050(11) 0.018(11) -0.015(9)
C63 0.126(8) 0.185(11) 0.38(2) -0.047(11) 0.016(11) -0.014(9)
C64 0.147(10) 0.196(12) 0.39(2) -0.046(13) 0.007(12) -0.017(11)
C61' 0.079(8) 0.214(15) 0.205(15) 0.007(12) -0.008(9) -0.032(9)
C62' 0.085(7) 0.218(14) 0.209(15) 0.006(12) -0.008(9) -0.031(9)
C63' 0.095(7) 0.225(14) 0.215(15) 0.006(12) -0.009(8) -0.030(9)
C64' 0.115(8) 0.240(15) 0.228(16) 0.009(13) -0.008(10) -0.030(10)

loop_
_atom_type_symbol
_atom_type_description
_atom_type_scat_dispersion_real
_atom_type_scat_dispersion_imag
_atom_type_scat_source
C C 0.0033 0.0016 'International Tables Vol C Tables 4.2.6.8 and 6.1.1.4'
H H 0.0000 0.0000 'International Tables Vol C Tables 4.2.6.8 and 6.1.1.4'
O O 0.0106 0.0060 'International Tables Vol C Tables 4.2.6.8 and 6.1.1.4'

loop_
_geom_angle_atom_site_label_1
_geom_angle_atom_site_label_2
_geom_angle_atom_site_label_3
_geom_angle
C3 O1 C49 116.9(5)
C9 O2 C53' 131(3)
C9 O2 C53 116.7(7)
C12 O3 C61 115.4(13)
C12 O3 C61' 120.1(12)
C18 O4 C57 118.5(5)
O6 C34 C31 126.5(16)
O6 C34 H34 116.7
C31 C34 H34 116.7
O6' C34' C31 106(2)
O6' C34' H34' 127.2
C31 C34' H34' 127.2
C10 C1 C6 120.2(5)
C10 C1 C2 120.6(5)
C6 C1 C2 119.1(4)
C3 C2 C1 118.8(4)
C3 C2 C17 124.0(5)
C1 C2 C17 117.2(4)
O1 C3 C2 122.3(4)
O1 C3 C4 116.7(4)
C2 C3 C4 121.0(5)
C5 C4 C3 117.6(5)
C5 C4 C21 121.1(5)
C3 C4 C21 121.3(5)
C4 C5 C6 123.8(5)
C4 C5 H5 118.1
C6 C5 H5 118.1
C7 C6 C5 123.8(5)
C7 C6 C1 118.0(5)
C5 C6 C1 118.2(5)
C8 C7 C6 123.0(5)
C8 C7 H7 118.5
C6 C7 H7 118.5
C7 C8 C9 118.7(5)
C7 C8 C28 121.7(6)
C9 C8 C28 119.6(5)
O2 C9 C10 124.9(5)
O2 C9 C8 114.9(5)
C10 C9 C8 120.2(5)
C9 C10 C1 117.4(5)
C9 C10 C11 124.6(5)
C1 C10 C11 118.0(5)
C12 C11 C16 117.5(5)
C12 C11 C10 125.8(5)
C16 C11 C10 116.6(4)
O3 C12 C11 122.7(5)
O3 C12 C13 116.1(5)
C11 C12 C13 121.2(5)
C14 C13 C12 119.7(5)
C14 C13 C35 120.3(5)
C12 C13 C35 120.0(5)
C13 C14 C15 122.3(5)
C13 C14 H14 118.8
C15 C14 H14 118.8
C20 C15 C14 124.2(5)
C20 C15 C16 118.1(5)
C14 C15 C16 117.7(5)
C11 C16 C15 120.0(4)
C11 C16 C17 121.7(5)
C15 C16 C17 118.4(5)
C18 C17 C16 119.2(4)
C18 C17 C2 125.5(4)
C16 C17 C2 115.3(4)
O4 C18 C17 124.0(4)
O4 C18 C19 114.9(4)
C17 C18 C19 121.1(5)
C20 C19 C18 118.1(5)
C20 C19 C42 119.6(5)
C18 C19 C42 122.3(5)
C19 C20 C15 123.3(5)
C19 C20 H20 118.4
C15 C20 H20 118.4
C26 C21 C22 117.9(5)
C26 C21 C4 119.6(5)
C22 C21 C4 122.4(5)
C23 C22 C21 121.1(6)
C23 C22 H22 119.5
C21 C22 H22 119.4
C24 C23 C22 119.4(6)
C24 C23 H23 120.3
C22 C23 H23 120.3
C23 C24 C25 121.6(6)
C23 C24 C27 121.4(8)
C25 C24 C27 117.0(8)
C24 C25 C26 118.7(6)
C24 C25 H25 120.6
C26 C25 H25 120.6
C21 C26 C25 121.3(6)
C21 C26 H26 119.4
C25 C26 H26 119.4
O5 C27 C24 121.8(13)
O5 C27 H27 119.1
C24 C27 H27 119.1
C29 C28 C33 117.2(6)
C29 C28 C8 121.7(5)
C33 C28 C8 121.1(6)
C28 C29 C30 121.9(6)
C28 C29 H29 119.1
C30 C29 H29 119.1
C31 C30 C29 120.4(7)
C31 C30 H30 119.8
C29 C30 H30 119.8
C32 C31 C30 118.0(7)
C32 C31 C34' 137(2)
C30 C31 C34' 102.7(18)
C32 C31 C34 121.9(10)
C30 C31 C34 119.9(10)
C31 C32 C33 123.2(7)
C31 C32 H32 118.4
C33 C32 H32 118.4
C32 C33 C28 119.3(7)
C32 C33 H33 120.4
C28 C33 H33 120.4
C40 C35 C36 117.5(8)
C40 C35 C13 121.2(7)
C36 C35 C13 121.1(8)
C35 C36 C37 119.8(11)
C35 C36 H36 120.1
C37 C36 H36 120.1
C38 C37 C36 121.8(12)
C38 C37 H37 119.1
C36 C37 H37 119.1
C39 C38 C37 117.6(10)
C39 C38 C41 124.7(15)
C37 C38 C41 117.6(15)
C38 C39 C40 122.8(11)
C38 C39 H39 118.6
C40 C39 H39 118.6
C35 C40 C39 119.9(10)
C35 C40 H40 120.1
C39 C40 H40 120.1
O7 C41 C38 129(2)
O7 C41 H41 115.5
C38 C41 H41 115.6
C43 C42 C47 116.9(5)
C43 C42 C19 120.3(5)
C47 C42 C19 122.8(5)
C44 C43 C42 121.5(6)
C44 C43 H43 119.3
C42 C43 H43 119.3
C45 C44 C43 121.9(7)
C45 C44 H44 119.0
C43 C44 H44 119.0
C44 C45 C46 119.2(7)
C44 C45 C48 120.7(9)
C46 C45 C48 120.1(9)
C47 C46 C45 119.1(6)
C47 C46 H46 120.4
C45 C46 H46 120.4
C46 C47 C42 121.3(6)
C46 C47 H47 119.3
C42 C47 H47 119.3
O8 C48 C45 128.4(12)
O8 C48 H48 115.8
C45 C48 H48 115.8
O1 C49 C50 119.5(8)
O1 C49 H49A 107.4
C50 C49 H49A 107.4
O1 C49 H49B 107.4
C50 C49 H49B 107.4
H49A C49 H49B 107.0
C49 C50 C51 123.3(9)
C49 C50 H50A 106.5
C51 C50 H50A 106.5
C49 C50 H50B 106.5
C51 C50 H50B 106.5
H50A C50 H50B 106.5
C50 C51 C52 104.0(11)
C50 C51 H51A 110.9
C52 C51 H51A 110.9
C50 C51 H51B 111.0
C52 C51 H51B 111.0
H51A C51 H51B 109.0
C51 C52 H52A 109.5
C51 C52 H52B 109.5
H52A C52 H52B 109.5
C51 C52 H52C 109.5
H52A C52 H52C 109.5
H52B C52 H52C 109.5
O2 C53 C54 114.4(13)
O2 C53 H53A 108.7
C54 C53 H53A 108.7
O2 C53 H53B 108.6
C54 C53 H53B 108.6
H53A C53 H53B 107.6
C53 C54 C55 118.2(15)
C53 C54 H54A 107.8
C55 C54 H54A 107.8
C53 C54 H54B 107.8
C55 C54 H54B 107.8
H54A C54 H54B 107.1
C54 C55 C56 114.8(17)
C54 C55 H55A 108.6
C56 C55 H55A 108.6
C54 C55 H55B 108.6
C56 C55 H55B 108.6
H55A C55 H55B 107.6
C55 C56 H56A 110.1
C55 C56 H56B 109.8
H56A C56 H56B 109.5
C55 C56 H56C 108.5
H56A C56 H56C 109.5
H56B C56 H56C 109.5
O2 C53' C54' 119(3)
O2 C53' H53C 107.5
C54' C53' H53C 107.5
O2 C53' H53D 107.5
C54' C53' H53D 107.5
H53C C53' H53D 107.0
C53' C54' C55' 96.6(15)
C53' C54' H54C 112.4
C55' C54' H54C 112.4
C53' C54' H54D 112.5
C55' C54' H54D 112.4
H54C C54' H54D 110.0
C54' C55' C56' 149(4)
C54' C55' H55C 99.5
C56' C55' H55C 99.5
C54' C55' H55D 99.5
C56' C55' H55D 99.5
H55C C55' H55D 104.1
C55' C56' H56D 110.5
C55' C56' H56E 110.8
H56D C56' H56E 109.5
C55' C56' H56F 107.0
H56D C56' H56F 109.5
H56E C56' H56F 109.5
O4 C57 C58 114.7(8)
O4 C57 H57A 108.6
C58 C57 H57A 108.6
O4 C57 H57B 108.6
C58 C57 H57B 108.6
H57A C57 H57B 107.6
C57 C58 C59 129.8(10)
C57 C58 H58A 104.8
C59 C58 H58A 104.8
C57 C58 H58B 104.8
C59 C58 H58B 104.8
H58A C58 H58B 105.8
C58 C59 C60 117.6(12)
C58 C59 H59A 107.9
C60 C59 H59A 107.9
C58 C59 H59B 107.9
C60 C59 H59B 107.9
H59A C59 H59B 107.2
C59 C60 H60A 109.2
C59 C60 H60B 109.8
H60A C60 H60B 109.5
C59 C60 H60C 109.4
H60A C60 H60C 109.5
H60B C60 H60C 109.5
O3 C61 C62 122(2)
O3 C61 H61A 105.0
C62 C61 H61A 105.2
O3 C61 H61B 108.8
C62 C61 H61B 108.6
H61A C61 H61B 106.7
C63 C62 C61 121(2)
C63 C62 H62A 107.3
C61 C62 H62A 105.3
C63 C62 H62B 106.9
C61 C62 H62B 108.6
H62A C62 H62B 106.8
C62 C63 C64 124(2)
C62 C63 H63A 106.2
C64 C63 H63A 106.3
C62 C63 H63B 106.6
C64 C63 H63B 106.5
H63A C63 H63B 106.5
C63 C64 H64A 109.9
C63 C64 H64B 112.8
H64A C64 H64B 109.5
C63 C64 H64C 105.6
H64A C64 H64C 109.5
H64B C64 H64C 109.5
O3 C61' C62' 101.9(17)
O3 C61' H61C 113.8
C62' C61' H61C 113.5
O3 C61' H61D 108.9
C62' C61' H61D 109.2
H61C C61' H61D 109.3
C63' C62' C61' 109.1(18)
C63' C62' H62C 110.0
C61' C62' H62C 107.8
C63' C62' H62D 109.8
C61' C62' H62D 111.9
H62C C62' H62D 108.3
C64' C63' C62' 118(2)
C64' C63' H63C 107.9
C62' C63' H63C 108.0
C64' C63' H63D 107.9
C62' C63' H63D 107.8
H63C C63' H63D 107.2
C63' C64' H64D 107.2
C63' C64' H64E 111.3
H64D C64' H64E 109.5
C63' C64' H64F 109.8
H64D C64' H64F 109.5
H64E C64' H64F 109.5

loop_
_geom_bond_atom_site_label_1
_geom_bond_atom_site_label_2
_geom_bond_distance
O1 C3 1.361(6)
O1 C49 1.377(9)
O2 C9 1.353(6)
O2 C53' 1.435(19)
O2 C53 1.452(14)
O3 C12 1.347(6)
O3 C61 1.392(15)
O3 C61' 1.416(18)
O4 C18 1.361(6)
O4 C57 1.412(9)
O5 C27 1.151(12)
O6 C34 1.221(15)
C34 C31 1.492(13)
C34 H34 0.9300
O6' C34' 1.20(2)
C34' C31 1.45(2)
C34' H34' 0.9300
O7 C41 1.068(18)
O8 C48 1.106(12)
C1 C10 1.418(7)
C1 C6 1.421(7)
C1 C2 1.430(7)
C2 C3 1.395(6)
C2 C17 1.478(7)
C3 C4 1.419(7)
C4 C5 1.379(7)
C4 C21 1.472(7)
C5 C6 1.385(7)
C5 H5 0.9300
C6 C7 1.383(7)
C7 C8 1.362(7)
C7 H7 0.9300
C8 C9 1.436(8)
C8 C28 1.494(8)
C9 C10 1.399(7)
C10 C11 1.444(7)
C11 C12 1.384(7)
C11 C16 1.427(7)
C12 C13 1.430(8)
C13 C14 1.334(7)
C13 C35 1.495(8)
C14 C15 1.406(7)
C14 H14 0.9300
C15 C20 1.402(7)
C15 C16 1.429(7)
C16 C17 1.438(6)
C17 C18 1.384(7)
C18 C19 1.420(7)
C19 C20 1.372(7)
C19 C42 1.465(7)
C20 H20 0.9300
C21 C26 1.380(7)
C21 C22 1.397(8)
C22 C23 1.371(8)
C22 H22 0.9300
C23 C24 1.364(9)
C23 H23 0.9300
C24 C25 1.370(10)
C24 C27 1.511(12)
C25 C26 1.387(8)
C25 H25 0.9300
C26 H26 0.9300
C27 H27 0.9300
C28 C29 1.350(8)
C28 C33 1.379(8)
C29 C30 1.377(9)
C29 H29 0.9300
C30 C31 1.354(10)
C30 H30 0.9300
C31 C32 1.317(10)
C32 C33 1.376(10)
C32 H32 0.9300
C33 H33 0.9300
C35 C40 1.318(10)
C35 C36 1.353(11)
C36 C37 1.380(13)
C36 H36 0.9300
C37 C38 1.333(16)
C37 H37 0.9300
C38 C39 1.269(15)
C38 C41 1.486(14)
C39 C40 1.411(12)
C39 H39 0.9300
C40 H40 0.9300
C41 H41 0.9300
C42 C43 1.376(7)
C42 C47 1.396(7)
C43 C44 1.355(9)
C43 H43 0.9300
C44 C45 1.322(10)
C44 H44 0.9300
C45 C46 1.410(10)
C45 C48 1.485(12)
C46 C47 1.360(8)
C46 H46 0.9300
C47 H47 0.9300
C48 H48 0.9300
C49 C50 1.389(10)
C49 H49A 0.9700
C49 H49B 0.9700
C50 C51 1.464(11)
C50 H50A 0.9700
C50 H50B 0.9700
C51 C52 1.559(13)
C51 H51A 0.9700
C51 H51B 0.9700
C52 H52A 0.9600
C52 H52B 0.9600
C52 H52C 0.9600
C53 C54 1.473(14)
C53 H53A 0.9700
C53 H53B 0.9700
C54 C55 1.514(17)
C54 H54A 0.9700
C54 H54B 0.9700
C55 C56 1.552(17)
C55 H55A 0.9700
C55 H55B 0.9700
C56 H56A 0.9600
C56 H56B 0.9600
C56 H56C 0.9600
C53' C54' 1.55(2)
C53' H53C 0.9700
C53' H53D 0.9700
C54' C55' 1.59(2)
C54' H54C 0.9700
C54' H54D 0.9700
C55' C56' 1.606(18)
C55' H55C 0.9700
C55' H55D 0.9700
C56' H56D 0.9600
C56' H56E 0.9600
C56' H56F 0.9600
C57 C58 1.418(10)
C57 H57A 0.9700
C57 H57B 0.9700
C58 C59 1.423(12)
C58 H58A 0.9700
C58 H58B 0.9700
C59 C60 1.476(12)
C59 H59A 0.9700
C59 H59B 0.9700
C60 H60A 0.9600
C60 H60B 0.9600
C60 H60C 0.9600
C61 C62 1.479(17)
C61 H61A 0.9700
C61 H61B 0.9700
C62 C63 1.445(16)
C62 H62A 0.9700
C62 H62B 0.9700
C63 C64 1.492(16)
C63 H63A 0.9700
C63 H63B 0.9700
C64 H64A 0.9600
C64 H64B 0.9600
C64 H64C 0.9600
C61' C62' 1.532(19)
C61' H61C 0.9700
C61' H61D 0.9700
C62' C63' 1.522(18)
C62' H62C 0.9700
C62' H62D 0.9700
C63' C64' 1.510(16)
C63' H63C 0.9700
C63' H63D 0.9700
C64' H64D 0.9600
C64' H64E 0.9600
C64' H64F 0.9600

loop_
_geom_hbond_atom_site_label_D
_geom_hbond_atom_site_label_H
_geom_hbond_atom_site_label_A
_geom_hbond_distance_DH
_geom_hbond_distance_HA
_geom_hbond_distance_DA
_geom_hbond_angle_DHA
_geom_hbond_site_symmetry_A
C53' H53D O3 0.97 2.00 2.66(4) 124.2 .
C53 H53B O3 0.97 2.59 3.098(16) 112.6 .
C53 H53A O5 0.97 2.61 3.348(19) 133.0 2_756
C53 H53B O3 0.97 2.59 3.098(16) 112.6 .
C53 H53A O5 0.97 2.61 3.348(19) 133.0 2_756
C53 H53A O5 0.97 2.61 3.348(19) 133.0 2_756
C53 H53B O3 0.97 2.59 3.098(16) 112.6 .
C53' H53D O3 0.97 2.00 2.66(4) 124.2 .
C53 H53A O5 0.97 2.61 3.348(19) 133.0 2_756
C53 H53B O3 0.97 2.59 3.098(16) 112.6 .
C53' H53D O3 0.97 2.00 2.66(4) 124.2 .
C53 H53A O5 0.97 2.61 3.348(19) 133.0 2_756
C53 H53B O3 0.97 2.59 3.098(16) 112.6 .
C53 H53A O5 0.97 2.61 3.348(19) 133.0 2_756
C53 H53B O3 0.97 2.59 3.098(16) 112.6 .
C53' H53D O3 0.97 2.00 2.66(4) 124.2 .
C53 H53A O5 0.97 2.61 3.348(19) 133.0 2_756
C53 H53B O3 0.97 2.59 3.098(16) 112.6 .
C53' H53D O3 0.97 2.00 2.66(4) 124.2 .
C53 H53A O5 0.97 2.61 3.348(19) 133.0 2_756
C53 H53B O3 0.97 2.59 3.098(16) 112.6 .
C53' H53D O3 0.97 2.00 2.66(4) 124.2 .

loop_
_geom_torsion_atom_site_label_1
_geom_torsion_atom_site_label_2
_geom_torsion_atom_site_label_3
_geom_torsion_atom_site_label_4
_geom_torsion
C10 C1 C2 C3 164.1(5)
C6 C1 C2 C3 -14.0(7)
C10 C1 C2 C17 -13.5(7)
C6 C1 C2 C17 168.4(5)
C49 O1 C3 C2 71.8(7)
C49 O1 C3 C4 -109.4(7)
C1 C2 C3 O1 -170.1(4)
C17 C2 C3 O1 7.4(7)
C1 C2 C3 C4 11.2(7)
C17 C2 C3 C4 -171.4(5)
O1 C3 C4 C5 179.1(5)
C2 C3 C4 C5 -2.0(8)
O1 C3 C4 C21 -1.3(7)
C2 C3 C4 C21 177.6(5)
C3 C4 C5 C6 -4.6(8)
C21 C4 C5 C6 175.8(5)
C4 C5 C6 C7 -179.5(5)
C4 C5 C6 C1 1.6(8)
C10 C1 C6 C7 10.7(8)
C2 C1 C6 C7 -171.2(5)
C10 C1 C6 C5 -170.3(5)
C2 C1 C6 C5 7.8(7)
C5 C6 C7 C8 -178.0(6)
C1 C6 C7 C8 0.9(8)
C6 C7 C8 C9 -3.9(9)
C6 C7 C8 C28 173.6(6)
C53' O2 C9 C10 25(2)
C53 O2 C9 C10 48.9(10)
C53' O2 C9 C8 -158(2)
C53 O2 C9 C8 -133.6(9)
C7 C8 C9 O2 177.5(5)
C28 C8 C9 O2 0.0(8)
C7 C8 C9 C10 -4.8(8)
C28 C8 C9 C10 177.7(5)
O2 C9 C10 C1 -166.8(5)
C8 C9 C10 C1 15.8(8)
O2 C9 C10 C11 12.9(9)
C8 C9 C10 C11 -164.5(5)
C6 C1 C10 C9 -18.8(7)
C2 C1 C10 C9 163.1(5)
C6 C1 C10 C11 161.4(5)
C2 C1 C10 C11 -16.7(7)
C9 C10 C11 C12 31.9(9)
C1 C10 C11 C12 -148.4(5)
C9 C10 C11 C16 -150.1(5)
C1 C10 C11 C16 29.7(7)
C61 O3 C12 C11 73(3)
C61' O3 C12 C11 79(4)
C61 O3 C12 C13 -108(3)
C61' O3 C12 C13 -103(4)
C16 C11 C12 O3 -173.8(5)
C10 C11 C12 O3 4.3(9)
C16 C11 C12 C13 7.8(8)
C10 C11 C12 C13 -174.1(5)
O3 C12 C13 C14 -176.3(5)
C11 C12 C13 C14 2.3(9)
O3 C12 C13 C35 2.0(9)
C11 C12 C13 C35 -179.5(6)
C12 C13 C14 C15 -5.5(9)
C35 C13 C14 C15 176.3(6)
C13 C14 C15 C20 179.6(5)
C13 C14 C15 C16 -1.6(8)
C12 C11 C16 C15 -14.8(7)
C10 C11 C16 C15 166.9(5)
C12 C11 C16 C17 165.8(5)
C10 C11 C16 C17 -12.5(7)
C20 C15 C16 C11 -169.2(5)
C14 C15 C16 C11 11.9(7)
C20 C15 C16 C17 10.3(7)
C14 C15 C16 C17 -168.7(4)
C11 C16 C17 C18 162.8(5)
C15 C16 C17 C18 -16.6(7)
C11 C16 C17 C2 -16.9(7)
C15 C16 C17 C2 163.7(4)
C3 C2 C17 C18 32.6(8)
C1 C2 C17 C18 -149.9(5)
C3 C2 C17 C16 -147.7(5)
C1 C2 C17 C16 29.8(6)
C57 O4 C18 C17 55.0(9)
C57 O4 C18 C19 -126.7(7)
C16 C17 C18 O4 -169.3(4)
C2 C17 C18 O4 10.4(8)
C16 C17 C18 C19 12.4(7)
C2 C17 C18 C19 -167.9(5)
O4 C18 C19 C20 180.0(4)
C17 C18 C19 C20 -1.6(7)
O4 C18 C19 C42 -1.1(7)
C17 C18 C19 C42 177.3(5)
C18 C19 C20 C15 -5.0(8)
C42 C19 C20 C15 176.0(5)
C14 C15 C20 C19 179.3(5)
C16 C15 C20 C19 0.5(8)
C5 C4 C21 C26 -43.3(8)
C3 C4 C21 C26 137.1(6)
C5 C4 C21 C22 132.9(6)
C3 C4 C21 C22 -46.6(8)
C26 C21 C22 C23 -1.5(9)
C4 C21 C22 C23 -177.8(6)
C21 C22 C23 C24 2.2(10)
C22 C23 C24 C25 -2.1(11)
C22 C23 C24 C27 178.6(7)
C23 C24 C25 C26 1.4(11)
C27 C24 C25 C26 -179.3(7)
C22 C21 C26 C25 0.7(9)
C4 C21 C26 C25 177.1(6)
C24 C25 C26 C21 -0.7(10)
C23 C24 C27 O5 -3.8(15)
C25 C24 C27 O5 176.9(11)
C7 C8 C28 C29 -54.1(9)
C9 C8 C28 C29 123.3(7)
C7 C8 C28 C33 124.8(8)
C9 C8 C28 C33 -57.7(9)
C33 C28 C29 C30 1.9(11)
C8 C28 C29 C30 -179.1(7)
C28 C29 C30 C31 -2.5(12)
C29 C30 C31 C32 0.2(13)
C29 C30 C31 C34' 168(3)
C29 C30 C31 C34 -174.7(12)
O6' C34' C31 C32 -32(8)
O6' C34' C31 C30 164(5)
O6' C34' C31 C34 25(4)
O6 C34 C31 C32 -180(2)
O6 C34 C31 C30 -5(3)
O6 C34 C31 C34' 42(8)
C30 C31 C32 C33 2.6(15)
C34' C31 C32 C33 -159(4)
C34 C31 C32 C33 177.4(13)
C31 C32 C33 C28 -3.1(15)
C29 C28 C33 C32 0.7(12)
C8 C28 C33 C32 -178.3(8)
C14 C13 C35 C40 -81.3(9)
C12 C13 C35 C40 100.4(9)
C14 C13 C35 C36 103.3(8)
C12 C13 C35 C36 -74.9(9)
C40 C35 C36 C37 8.3(13)
C13 C35 C36 C37 -176.2(8)
C35 C36 C37 C38 -6.8(17)
C36 C37 C38 C39 4.4(19)
C36 C37 C38 C41 -178.9(9)
C37 C38 C39 C40 -4(2)
C41 C38 C39 C40 179.7(11)
C36 C35 C40 C39 -7.7(14)
C13 C35 C40 C39 176.8(8)
C38 C39 C40 C35 5.8(19)
C39 C38 C41 O7 -7(2)
C37 C38 C41 O7 176.3(15)
C20 C19 C42 C43 -50.3(8)
C18 C19 C42 C43 130.8(6)
C20 C19 C42 C47 127.9(6)
C18 C19 C42 C47 -51.0(8)
C47 C42 C43 C44 -3.9(10)
C19 C42 C43 C44 174.4(7)
C42 C43 C44 C45 1.9(13)
C43 C44 C45 C46 0.8(13)
C43 C44 C45 C48 -175.1(9)
C44 C45 C46 C47 -1.3(12)
C48 C45 C46 C47 174.6(8)
C45 C46 C47 C42 -0.8(11)
C43 C42 C47 C46 3.3(9)
C19 C42 C47 C46 -174.9(6)
C44 C45 C48 O8 171.2(14)
C46 C45 C48 O8 -5(2)
C3 O1 C49 C50 166.5(9)
O1 C49 C50 C51 -30.7(18)
C49 C50 C51 C52 -92.6(14)
C9 O2 C53 C54 135.4(12)
C53' O2 C53 C54 -93(6)
O2 C53 C54 C55 -151.3(16)
C53 C54 C55 C56 141.2(19)
C9 O2 C53' C54' 141(3)
C53 O2 C53' C54' 79(4)
O2 C53' C54' C55' -57(5)
C53' C54' C55' C56' -143(7)
C18 O4 C57 C58 152.4(10)
O4 C57 C58 C59 -20(2)
C57 C58 C59 C60 172.0(15)
C12 O3 C61 C62 166(4)
C61' O3 C61 C62 32(37)
O3 C61 C62 C63 -4(7)
C61 C62 C63 C64 164(4)
C12 O3 C61' C62' 173(3)
C61 O3 C61' C62' -139(46)
O3 C61' C62' C63' -179(4)
C61' C62' C63' C64' 166(4)
